data_7016339
loop_
_publ_author_name
'Schuster, Elaine M.'
'Botoshansky, Mark'
'Gandelman, Mark'

_publ_section_title
;
 1,2,3-Triazolylidene based complexes via post-modification of pincer
 click ligands.
;
_journal_issue 35
_journal_name_full 'Dalton transactions (Cambridge, England : 2003)'
_journal_page_first 8764
_journal_page_last 8767
_journal_paper_doi 10.1039/c1dt10264h
_journal_volume 40
_journal_year 2011
_chemical_formula_sum 'C17 H35 I2 N3 P2 Pd'
_chemical_formula_weight 703.62
_chemical_name_common Gandelman-76(Yael)
_chemical_name_systematic
;
?
;
_space_group_IT_number 2
_symmetry_cell_setting triclinic
_symmetry_space_group_name_Hall '-P 1'
_symmetry_space_group_name_H-M 'P -1'
_atom_sites_solution_hydrogens geom
_atom_sites_solution_primary direct
_atom_sites_solution_secondary difmap
_audit_creation_method SHELXL-97
_cell_angle_alpha 89.60(2)
_cell_angle_beta 88.03(2)
_cell_angle_gamma 85.80(2)
_cell_formula_units_Z 2
_cell_length_a 8.545(2)
_cell_length_b 11.233(2)
_cell_length_c 13.533(3)
_cell_measurement_reflns_used 10612
_cell_measurement_temperature 293(2)
_cell_measurement_theta_max 25.33
_cell_volume 1294.7(5)
_computing_cell_refinement 'DENZO HKL2000 (Otwinowski & Minor 1997)'
_computing_data_collection 'Collect (Nonius, 2006)'
_computing_data_reduction 'DENZO HKL2000 (Otwinowski & Minor 1997)'
_computing_molecular_graphics 'TEXSAN (MSC, 1999)'
_computing_structure_refinement 'SHELXL-97 (Sheldrick, 1997)'
_computing_structure_solution 'SHELXS-97 (Sheldrick, 1997)'
_diffrn_ambient_temperature 293(2)
_diffrn_measured_fraction_theta_full 0.974
_diffrn_measured_fraction_theta_max 0.974
_diffrn_measurement_device_type 'Nonius KappaCCD'
_diffrn_measurement_method 'phi- and omega-scans'
_diffrn_radiation_monochromator graphite
_diffrn_radiation_source 'fine-focus sealed tube'
_diffrn_radiation_type MoK\a
_diffrn_radiation_wavelength 0.71073
_diffrn_reflns_av_R_equivalents 0.0726
_diffrn_reflns_av_sigmaI/netI 0.0799
_diffrn_reflns_limit_h_max 10
_diffrn_reflns_limit_h_min -9
_diffrn_reflns_limit_k_max 13
_diffrn_reflns_limit_k_min -13
_diffrn_reflns_limit_l_max 16
_diffrn_reflns_limit_l_min -15
_diffrn_reflns_number 10612
_diffrn_reflns_theta_full 25.01
_diffrn_reflns_theta_max 25.01
_diffrn_reflns_theta_min 1.51
_diffrn_standards_number 0
_exptl_absorpt_coefficient_mu 3.231
_exptl_absorpt_correction_T_max 0.900
_exptl_absorpt_correction_T_min 0.577
_exptl_absorpt_correction_type multi-scan
_exptl_absorpt_process_details
;
multi-scan from symmetry-related measurements
Sortav (Blessing 1995)
;
_exptl_crystal_colour pale-brown
_exptl_crystal_density_diffrn 1.805
_exptl_crystal_density_method 'not measured'
_exptl_crystal_description plate
_exptl_crystal_F_000 680
_exptl_crystal_size_max 0.20
_exptl_crystal_size_mid 0.18
_exptl_crystal_size_min 0.03
_refine_diff_density_max 1.052
_refine_diff_density_min -1.232
_refine_diff_density_rms 0.153
_refine_ls_extinction_method none
_refine_ls_goodness_of_fit_ref 1.004
_refine_ls_hydrogen_treatment constr
_refine_ls_matrix_type full
_refine_ls_number_parameters 226
_refine_ls_number_reflns 4442
_refine_ls_number_restraints 0
_refine_ls_restrained_S_all 1.004
_refine_ls_R_factor_all 0.0934
_refine_ls_R_factor_gt 0.0569
_refine_ls_shift/su_max 0.000
_refine_ls_shift/su_mean 0.000
_refine_ls_structure_factor_coef Fsqd
_refine_ls_weighting_details 'calc w=1/[\s^2^(Fo^2^)+(0.0949P)^2^+0.0000P] where P=(Fo^2^+2Fc^2^)/3'
_refine_ls_weighting_scheme calc
_refine_ls_wR_factor_gt 0.1503
_refine_ls_wR_factor_ref 0.1689
_reflns_number_gt 2952
_reflns_number_total 4442
_reflns_threshold_expression >2sigma(I)
_cod_data_source_file c1dt10264h.txt
_cod_data_source_block Gandelman-76
_cod_depositor_comments
;
The following automatic conversions were performed:

'_symmetry_cell_setting' value 'Triclinic' changed to 'triclinic'
according to /home/saulius/struct/CIF-dictionaries/cif_core.dic
dictionary named 'cif_core.dic' version 2.4.1 from 2010-06-29.

Automatic conversion script
Id: cif_fix_values 1715 2011-07-08 13:25:40Z adriana 
;
_cod_database_code 7016339

loop_
_symmetry_equiv_pos_as_xyz
'x, y, z'
'-x, -y, -z'

loop_
_atom_site_label
_atom_site_type_symbol
_atom_site_fract_x
_atom_site_fract_y
_atom_site_fract_z
_atom_site_U_iso_or_equiv
_atom_site_adp_type
_atom_site_occupancy
_atom_site_symmetry_multiplicity
_atom_site_calc_flag
_atom_site_refinement_flags
Pd1 Pd 0.23371(8) 0.21192(5) 0.70330(5) 0.0416(2) Uani 1 1 d .
I1 I 0.21390(9) 0.20486(6) 0.51039(5) 0.0677(3) Uani 1 1 d .
I2 I 0.77329(10) 0.28605(7) 0.98833(7) 0.0849(3) Uani 1 1 d .
P1 P 0.1589(3) 0.02488(19) 0.74639(18) 0.0453(6) Uani 1 1 d .
P2 P 0.3234(3) 0.40171(18) 0.72088(17) 0.0429(5) Uani 1 1 d .
N1 N 0.1973(8) 0.1402(7) 0.9127(6) 0.0528(19) Uani 1 1 d .
N2 N 0.2183(9) 0.1699(7) 1.0058(5) 0.055(2) Uani 1 1 d .
N3 N 0.2835(9) 0.2730(7) 0.9948(6) 0.054(2) Uani 1 1 d .
C6 C -0.1458(13) 0.0681(11) 0.6970(10) 0.083(3) Uani 1 1 d .
H6A H -0.1077 0.1359 0.6629 0.124 Uiso 1 1 calc R
H6B H -0.1775 0.0901 0.7636 0.124 Uiso 1 1 calc R
H6C H -0.2341 0.0415 0.6636 0.124 Uiso 1 1 calc R
C1 C 0.2452(10) 0.2185(7) 0.8432(6) 0.047(2) Uani 1 1 d .
C2 C 0.3039(11) 0.3047(8) 0.8986(7) 0.048(2) Uani 1 1 d .
C3 C 0.1219(12) 0.0333(8) 0.8834(7) 0.056(2) Uani 1 1 d .
H3A H 0.0102 0.0412 0.8997 0.068 Uiso 1 1 calc R
H3B H 0.1682 -0.0372 0.9160 0.068 Uiso 1 1 calc R
C4 C 0.3692(11) 0.4147(8) 0.8539(7) 0.050(2) Uani 1 1 d .
H4A H 0.4815 0.4144 0.8625 0.060 Uiso 1 1 calc R
H4B H 0.3179 0.4868 0.8827 0.060 Uiso 1 1 calc R
C5 C -0.0189(11) -0.0301(8) 0.6988(7) 0.054(2) Uani 1 1 d .
H5 H 0.0056 -0.0521 0.6297 0.065 Uiso 1 1 calc R
C7 C -0.0688(13) -0.1419(9) 0.7506(8) 0.073(3) Uani 1 1 d .
H7A H 0.0169 -0.2022 0.7483 0.110 Uiso 1 1 calc R
H7B H -0.1567 -0.1705 0.7180 0.110 Uiso 1 1 calc R
H7C H -0.0982 -0.1238 0.8182 0.110 Uiso 1 1 calc R
C8 C 0.3145(12) -0.0954(9) 0.7313(10) 0.080(4) Uani 1 1 d .
H8 H 0.2789 -0.1668 0.7647 0.096 Uiso 1 1 calc R
C9 C 0.341(2) -0.1242(14) 0.6198(14) 0.148(9) Uani 1 1 d .
H9A H 0.2441 -0.1450 0.5930 0.223 Uiso 1 1 calc R
H9B H 0.4186 -0.1900 0.6119 0.223 Uiso 1 1 calc R
H9C H 0.3765 -0.0555 0.5856 0.223 Uiso 1 1 calc R
C10 C 0.4601(17) -0.0614(15) 0.7802(17) 0.160(9) Uani 1 1 d .
H10A H 0.4360 -0.0440 0.8486 0.240 Uiso 1 1 calc R
H10B H 0.4979 0.0078 0.7480 0.240 Uiso 1 1 calc R
H10C H 0.5395 -0.1264 0.7752 0.240 Uiso 1 1 calc R
C11 C 0.5007(11) 0.4328(8) 0.6505(7) 0.056(2) Uani 1 1 d .
H11 H 0.4738 0.4377 0.5807 0.067 Uiso 1 1 calc R
C12 C 0.6223(12) 0.3291(11) 0.6608(9) 0.082(4) Uani 1 1 d .
H12A H 0.5782 0.2566 0.6424 0.123 Uiso 1 1 calc R
H12B H 0.6539 0.3232 0.7282 0.123 Uiso 1 1 calc R
H12C H 0.7120 0.3418 0.6184 0.123 Uiso 1 1 calc R
C13 C 0.5677(14) 0.5529(10) 0.6772(10) 0.084(4) Uani 1 1 d .
H13A H 0.4882 0.6169 0.6697 0.126 Uiso 1 1 calc R
H13B H 0.6563 0.5661 0.6340 0.126 Uiso 1 1 calc R
H13C H 0.6001 0.5497 0.7445 0.126 Uiso 1 1 calc R
C14 C 0.1751(11) 0.5288(8) 0.7043(8) 0.061(3) Uani 1 1 d .
H14 H 0.2139 0.6003 0.7332 0.073 Uiso 1 1 calc R
C15 C 0.1516(16) 0.5511(10) 0.5938(9) 0.092(4) Uani 1 1 d .
H15A H 0.2489 0.5709 0.5625 0.138 Uiso 1 1 calc R
H15B H 0.0735 0.6160 0.5855 0.138 Uiso 1 1 calc R
H15C H 0.1175 0.4805 0.5642 0.138 Uiso 1 1 calc R
C16 C 0.0257(14) 0.5004(12) 0.7595(12) 0.104(5) Uani 1 1 d .
H16A H 0.0461 0.4888 0.8284 0.155 Uiso 1 1 calc R
H16B H -0.0116 0.4290 0.7332 0.155 Uiso 1 1 calc R
H16C H -0.0525 0.5654 0.7521 0.155 Uiso 1 1 calc R
C17 C 0.3229(13) 0.3379(9) 1.0803(7) 0.063(3) Uani 1 1 d .
H17A H 0.2965 0.2941 1.1390 0.095 Uiso 1 1 calc R
H17B H 0.2652 0.4145 1.0813 0.095 Uiso 1 1 calc R
H17C H 0.4334 0.3486 1.0779 0.095 Uiso 1 1 calc R

loop_
_atom_site_aniso_label
_atom_site_aniso_U_11
_atom_site_aniso_U_22
_atom_site_aniso_U_33
_atom_site_aniso_U_23
_atom_site_aniso_U_13
_atom_site_aniso_U_12
Pd1 0.0510(4) 0.0339(4) 0.0404(4) 0.0054(3) -0.0001(3) -0.0074(3)
I1 0.1018(6) 0.0598(5) 0.0429(4) 0.0019(3) -0.0041(4) -0.0154(4)
I2 0.0921(6) 0.0687(5) 0.0902(7) 0.0113(4) 0.0051(5) 0.0146(4)
P1 0.0507(13) 0.0333(11) 0.0520(14) 0.0067(10) 0.0052(10) -0.0079(9)
P2 0.0495(13) 0.0328(11) 0.0469(14) 0.0040(10) -0.0022(10) -0.0075(9)
N1 0.051(5) 0.052(5) 0.056(5) 0.007(4) 0.005(4) -0.016(3)
N2 0.075(5) 0.064(5) 0.027(4) 0.000(3) -0.002(4) -0.021(4)
N3 0.057(5) 0.058(5) 0.049(5) 0.009(4) -0.001(4) -0.010(4)
C6 0.068(7) 0.078(8) 0.103(10) 0.001(7) -0.002(7) -0.008(6)
C1 0.061(6) 0.037(5) 0.043(5) 0.012(4) 0.004(4) -0.007(4)
C2 0.056(5) 0.044(5) 0.044(6) 0.006(4) -0.001(4) -0.010(4)
C3 0.070(6) 0.049(5) 0.054(6) 0.008(4) -0.006(5) -0.025(5)
C4 0.059(6) 0.042(5) 0.050(6) 0.000(4) -0.001(4) -0.012(4)
C5 0.067(6) 0.047(5) 0.049(6) 0.004(4) 0.001(5) -0.011(4)
C7 0.085(8) 0.062(7) 0.076(8) 0.011(6) 0.004(6) -0.036(6)
C8 0.060(7) 0.047(6) 0.128(11) 0.040(6) 0.028(7) 0.017(5)
C9 0.168(16) 0.089(11) 0.171(18) 0.028(11) 0.112(15) 0.050(10)
C10 0.071(10) 0.095(12) 0.31(3) 0.036(14) -0.003(13) 0.009(8)
C11 0.062(6) 0.051(6) 0.056(6) 0.009(5) -0.009(5) -0.013(4)
C12 0.060(7) 0.091(9) 0.093(9) 0.024(7) 0.015(6) -0.006(6)
C13 0.085(8) 0.059(7) 0.111(10) 0.013(7) 0.002(7) -0.027(6)
C14 0.067(6) 0.038(5) 0.077(7) 0.001(5) -0.013(5) -0.001(4)
C15 0.125(10) 0.051(7) 0.099(10) 0.004(6) -0.054(8) 0.017(6)
C16 0.057(7) 0.085(9) 0.166(15) -0.013(9) 0.019(8) 0.003(6)
C17 0.082(7) 0.064(6) 0.045(6) -0.015(5) 0.005(5) -0.011(5)

loop_
_atom_type_symbol
_atom_type_description
_atom_type_scat_dispersion_real
_atom_type_scat_dispersion_imag
_atom_type_scat_source
C C 0.0033 0.0016 'International Tables Vol C Tables 4.2.6.8 and 6.1.1.4'
H H 0.0000 0.0000 'International Tables Vol C Tables 4.2.6.8 and 6.1.1.4'
Pd Pd -0.9988 1.0072 'International Tables Vol C Tables 4.2.6.8 and 6.1.1.4'
I I -0.4742 1.8119 'International Tables Vol C Tables 4.2.6.8 and 6.1.1.4'
N N 0.0061 0.0033 'International Tables Vol C Tables 4.2.6.8 and 6.1.1.4'
P P 0.1023 0.0942 'International Tables Vol C Tables 4.2.6.8 and 6.1.1.4'

loop_
_geom_angle_atom_site_label_1
_geom_angle_atom_site_label_2
_geom_angle_atom_site_label_3
_geom_angle
C1 Pd1 P1 79.5(2)
C1 Pd1 P2 79.9(2)
P1 Pd1 P2 159.24(9)
C1 Pd1 I1 179.2(3)
P1 Pd1 I1 100.72(7)
P2 Pd1 I1 99.97(6)
C5 P1 C8 107.0(5)
C5 P1 C3 104.7(4)
C8 P1 C3 103.8(5)
C5 P1 Pd1 120.7(3)
C8 P1 Pd1 114.6(3)
C3 P1 Pd1 104.1(3)
C11 P2 C14 108.4(4)
C11 P2 C4 106.5(4)
C14 P2 C4 102.1(5)
C11 P2 Pd1 116.8(3)
C14 P2 Pd1 115.8(3)
C4 P2 Pd1 105.8(3)
N2 N1 C1 115.6(7)
N2 N1 C3 124.0(7)
C1 N1 C3 120.3(8)
N3 N2 N1 101.9(6)
N2 N3 C2 112.7(7)
N2 N3 C17 119.9(8)
C2 N3 C17 127.4(8)
C5 C6 H6A 109.5
C5 C6 H6B 109.5
H6A C6 H6B 109.5
C5 C6 H6C 109.5
H6A C6 H6C 109.5
H6B C6 H6C 109.5
N1 C1 C2 102.7(8)
N1 C1 Pd1 129.2(7)
C2 C1 Pd1 128.1(6)
N3 C2 C1 107.1(7)
N3 C2 C4 130.0(8)
C1 C2 C4 122.9(8)
N1 C3 P1 104.2(6)
N1 C3 H3A 110.9
P1 C3 H3A 110.9
N1 C3 H3B 110.9
P1 C3 H3B 110.9
H3A C3 H3B 108.9
C2 C4 P2 102.5(6)
C2 C4 H4A 111.3
P2 C4 H4A 111.3
C2 C4 H4B 111.3
P2 C4 H4B 111.3
H4A C4 H4B 109.2
C6 C5 C7 113.3(9)
C6 C5 P1 110.0(7)
C7 C5 P1 113.7(7)
C6 C5 H5 106.4
C7 C5 H5 106.4
P1 C5 H5 106.4
C5 C7 H7A 109.5
C5 C7 H7B 109.5
H7A C7 H7B 109.5
C5 C7 H7C 109.5
H7A C7 H7C 109.5
H7B C7 H7C 109.5
C10 C8 C9 113.5(12)
C10 C8 P1 109.7(10)
C9 C8 P1 109.3(9)
C10 C8 H8 108.1
C9 C8 H8 108.1
P1 C8 H8 108.1
C8 C9 H9A 109.5
C8 C9 H9B 109.5
H9A C9 H9B 109.5
C8 C9 H9C 109.5
H9A C9 H9C 109.5
H9B C9 H9C 109.5
C8 C10 H10A 109.5
C8 C10 H10B 109.5
H10A C10 H10B 109.5
C8 C10 H10C 109.5
H10A C10 H10C 109.5
H10B C10 H10C 109.5
C12 C11 C13 111.4(9)
C12 C11 P2 109.4(7)
C13 C11 P2 114.1(8)
C12 C11 H11 107.2
C13 C11 H11 107.2
P2 C11 H11 107.2
C11 C12 H12A 109.5
C11 C12 H12B 109.5
H12A C12 H12B 109.5
C11 C12 H12C 109.5
H12A C12 H12C 109.5
H12B C12 H12C 109.5
C11 C13 H13A 109.5
C11 C13 H13B 109.5
H13A C13 H13B 109.5
C11 C13 H13C 109.5
H13A C13 H13C 109.5
H13B C13 H13C 109.5
C16 C14 C15 112.7(10)
C16 C14 P2 108.3(7)
C15 C14 P2 109.6(8)
C16 C14 H14 108.7
C15 C14 H14 108.7
P2 C14 H14 108.7
C14 C15 H15A 109.5
C14 C15 H15B 109.5
H15A C15 H15B 109.5
C14 C15 H15C 109.5
H15A C15 H15C 109.5
H15B C15 H15C 109.5
C14 C16 H16A 109.5
C14 C16 H16B 109.5
H16A C16 H16B 109.5
C14 C16 H16C 109.5
H16A C16 H16C 109.5
H16B C16 H16C 109.5
N3 C17 H17A 109.5
N3 C17 H17B 109.5
H17A C17 H17B 109.5
N3 C17 H17C 109.5
H17A C17 H17C 109.5
H17B C17 H17C 109.5

loop_
_geom_bond_atom_site_label_1
_geom_bond_atom_site_label_2
_geom_bond_distance
Pd1 C1 1.902(9)
Pd1 P1 2.306(2)
Pd1 P2 2.334(2)
Pd1 I1 2.6241(11)
P1 C5 1.821(9)
P1 C8 1.832(10)
P1 C3 1.873(10)
P2 C11 1.816(9)
P2 C14 1.856(10)
P2 C4 1.864(9)
N1 N2 1.327(10)
N1 C1 1.356(10)
N1 C3 1.466(11)
N2 N3 1.326(10)
N3 C2 1.357(11)
N3 C17 1.435(12)
C6 C5 1.490(15)
C6 H6A 0.9600
C6 H6B 0.9600
C6 H6C 0.9600
C1 C2 1.363(12)
C2 C4 1.508(11)
C3 H3A 0.9700
C3 H3B 0.9700
C4 H4A 0.9700
C4 H4B 0.9700
C5 C7 1.515(12)
C5 H5 0.9800
C7 H7A 0.9600
C7 H7B 0.9600
C7 H7C 0.9600
C8 C10 1.50(2)
C8 C9 1.55(2)
C8 H8 0.9800
C9 H9A 0.9600
C9 H9B 0.9600
C9 H9C 0.9600
C10 H10A 0.9600
C10 H10B 0.9600
C10 H10C 0.9600
C11 C12 1.512(15)
C11 C13 1.553(13)
C11 H11 0.9800
C12 H12A 0.9600
C12 H12B 0.9600
C12 H12C 0.9600
C13 H13A 0.9600
C13 H13B 0.9600
C13 H13C 0.9600
C14 C16 1.510(15)
C14 C15 1.533(16)
C14 H14 0.9800
C15 H15A 0.9600
C15 H15B 0.9600
C15 H15C 0.9600
C16 H16A 0.9600
C16 H16B 0.9600
C16 H16C 0.9600
C17 H17A 0.9600
C17 H17B 0.9600
C17 H17C 0.9600
